data_7110225
loop_
_publ_author_name
'Anne Miersch'
'Klaus Harms'
'Gerhard Hilt'

_publ_section_title
;
 Zinc-mediated addition of diethyl bromomalonate to alkynes for the
 cascade reaction towards polysubstituted pyranones and tetracarbonyl
 derivatives
;
_journal_name_full Chem.Commun.
_journal_page_first 542
_journal_paper_doi 10.1039/c3cc46788k
_journal_volume 50
_journal_year 2014
_chemical_formula_sum 'C16 H16 O4'
_chemical_formula_weight 272.29
_chemical_name_systematic
; 
 ? 
;
_space_group_crystal_system triclinic
_space_group_IT_number 2
_space_group_name_Hall '-P 1'
_space_group_name_H-M_alt 'P -1'
_symmetry_space_group_name_Hall '-P 1'
_symmetry_space_group_name_H-M 'P -1'
_atom_sites_solution_hydrogens geom
_atom_sites_solution_primary direct
_atom_sites_solution_secondary difmap
_audit_creation_method SHELXL-2013
_cell_angle_alpha 95.471(2)
_cell_angle_beta 104.231(2)
_cell_angle_gamma 111.323(2)
_cell_formula_units_Z 2
_cell_length_a 8.0560(3)
_cell_length_b 9.6155(3)
_cell_length_c 9.8824(3)
_cell_measurement_reflns_used 5635
_cell_measurement_temperature 100(2)
_cell_measurement_theta_max 27.5534
_cell_measurement_theta_min 2.8476
_cell_volume 676.61(4)
_computing_cell_refinement 'SAINT V8.30C (Bruker AXS Inc., 2013)'
_computing_data_collection 'BRUKER APEX II'
_computing_data_reduction 'SAINT V8.30C (Bruker AXS Inc., 2013)'
_computing_molecular_graphics 'DIAMOND (Crystal Impact)'
_computing_structure_refinement 'SHELXL-2013 (Sheldrick, 2013)'
_computing_structure_solution 'SHELXS-97 (Sheldrick, 2008)'
_diffrn_ambient_temperature 100(2)
_diffrn_detector_area_resol_mean 10.4167
_diffrn_measured_fraction_theta_full 0.998
_diffrn_measured_fraction_theta_max 0.999
_diffrn_measurement_device_type 'Bruker D8 QUEST area detector'
_diffrn_measurement_method '\w and \f scans'
_diffrn_radiation_type MoK\a
_diffrn_radiation_wavelength 0.71073
_diffrn_reflns_av_R_equivalents 0.0317
_diffrn_reflns_av_unetI/netI 0.0292
_diffrn_reflns_Laue_measured_fraction_full 0.998
_diffrn_reflns_Laue_measured_fraction_max 0.999
_diffrn_reflns_limit_h_max 9
_diffrn_reflns_limit_h_min -9
_diffrn_reflns_limit_k_max 11
_diffrn_reflns_limit_k_min -11
_diffrn_reflns_limit_l_max 11
_diffrn_reflns_limit_l_min -11
_diffrn_reflns_number 8740
_diffrn_reflns_point_group_measured_fraction_full 0.998
_diffrn_reflns_point_group_measured_fraction_max 0.999
_diffrn_reflns_theta_full 25.242
_diffrn_reflns_theta_max 25.496
_diffrn_reflns_theta_min 2.323
_diffrn_source 'microfocus sealed X-ray tube'
_exptl_absorpt_coefficient_mu 0.096
_exptl_absorpt_correction_T_max 0.98
_exptl_absorpt_correction_T_min 0.84
_exptl_absorpt_correction_type multi-scan
_exptl_absorpt_process_details 'SADABS V2012/1 (Bruker AXS Inc.)'
_exptl_crystal_colour colourless
_exptl_crystal_density_diffrn 1.337
_exptl_crystal_density_method 'not measured'
_exptl_crystal_description block
_exptl_crystal_F_000 288
_exptl_crystal_size_max 0.380
_exptl_crystal_size_mid 0.300
_exptl_crystal_size_min 0.190
_refine_diff_density_max 0.227
_refine_diff_density_min -0.211
_refine_diff_density_rms 0.052
_refine_ls_extinction_method none
_refine_ls_goodness_of_fit_ref 1.108
_refine_ls_hydrogen_treatment constr
_refine_ls_matrix_type full
_refine_ls_number_parameters 183
_refine_ls_number_reflns 2514
_refine_ls_number_restraints 0
_refine_ls_restrained_S_all 1.108
_refine_ls_R_factor_all 0.0386
_refine_ls_R_factor_gt 0.0332
_refine_ls_shift/su_max 0.000
_refine_ls_shift/su_mean 0.000
_refine_ls_structure_factor_coef Fsqd
_refine_ls_weighting_details 'w=1/[\s^2^(Fo^2^)+(0.0521P)^2^+0.2231P] where P=(Fo^2^+2Fc^2^)/3'
_refine_ls_weighting_scheme calc
_refine_ls_wR_factor_gt 0.0885
_refine_ls_wR_factor_ref 0.1023
_reflns_Friedel_coverage 0.000
_reflns_number_gt 2253
_reflns_number_total 2514
_reflns_threshold_expression 'I > 2\s(I)'
_cod_data_source_file c3cc46788k.txt
_cod_data_source_block AXM690_0m
_cod_database_code 7110225
_shelx_space_group_comment
; 
The symmetry employed for this shelxl refinement is uniquely defined 
by the following loop, which should always be used as a source of 
symmetry information in preference to the above space-group names. 
They are only intended as comments. 
;
_shelx_estimated_absorpt_t_min 0.965
_shelx_estimated_absorpt_t_max 0.982
_shelxl_version_number 2013-3

loop_
_space_group_symop_operation_xyz
'x, y, z'
'-x, -y, -z'

loop_
_atom_site_label
_atom_site_type_symbol
_atom_site_fract_x
_atom_site_fract_y
_atom_site_fract_z
_atom_site_U_iso_or_equiv
_atom_site_adp_type
_atom_site_occupancy
_atom_site_site_symmetry_order
_atom_site_calc_flag
_atom_site_refinement_flags_posn
_atom_site_refinement_flags_adp
O1 O 0.94051(13) 0.83346(11) -0.23097(10) 0.0206(2) Uani 1 1 d . .
O2 O 0.68128(12) 0.86632(10) -0.23925(9) 0.0166(2) Uani 1 1 d . .
O3 O 1.14473(12) 0.82528(11) 0.05574(10) 0.0217(2) Uani 1 1 d . .
O4 O 0.92011(12) 0.62798(10) 0.09733(9) 0.0161(2) Uani 1 1 d . .
C1 C 0.82794(17) 0.83117(14) -0.16893(13) 0.0151(3) Uani 1 1 d . .
C2 C 0.82470(17) 0.79051(13) -0.03189(13) 0.0144(3) Uani 1 1 d . .
C3 C 0.68055(17) 0.78454(13) 0.02102(13) 0.0140(3) Uani 1 1 d . .
C4 C 0.53505(17) 0.82224(14) -0.05920(14) 0.0154(3) Uani 1 1 d . .
H4 H 0.4337 0.8173 -0.0242 0.018 Uiso 1 1 calc R U
C5 C 0.54149(17) 0.86465(14) -0.18402(14) 0.0159(3) Uani 1 1 d . .
C6 C 0.98253(17) 0.75330(14) 0.04354(13) 0.0146(3) Uani 1 1 d . .
C7 C 1.06153(18) 0.59635(15) 0.19609(14) 0.0193(3) Uani 1 1 d . .
H7A H 1.1525 0.6908 0.2652 0.023 Uiso 1 1 calc R U
H7B H 1.1298 0.5556 0.1438 0.023 Uiso 1 1 calc R U
C8 C 0.9620(2) 0.48060(16) 0.27237(16) 0.0252(3) Uani 1 1 d . .
H8A H 0.8923 0.5212 0.3214 0.038 Uiso 1 1 calc R U
H8B H 1.0536 0.4584 0.3423 0.038 Uiso 1 1 calc R U
H8C H 0.8751 0.3867 0.2031 0.038 Uiso 1 1 calc R U
C9 C 0.67030(17) 0.74443(14) 0.16120(13) 0.0142(3) Uani 1 1 d . .
C10 C 0.81428(18) 0.82621(14) 0.28634(14) 0.0168(3) Uani 1 1 d . .
H10 H 0.9226 0.9080 0.2828 0.020 Uiso 1 1 calc R U
C11 C 0.79965(19) 0.78847(15) 0.41604(14) 0.0189(3) Uani 1 1 d . .
H11 H 0.8970 0.8456 0.5015 0.023 Uiso 1 1 calc R U
C12 C 0.64301(19) 0.66727(15) 0.42140(14) 0.0201(3) Uani 1 1 d . .
H12 H 0.6337 0.6407 0.5102 0.024 Uiso 1 1 calc R U
C13 C 0.50061(19) 0.58534(16) 0.29697(15) 0.0206(3) Uani 1 1 d . .
H13 H 0.3941 0.5017 0.3005 0.025 Uiso 1 1 calc R U
C14 C 0.51227(18) 0.62454(15) 0.16683(14) 0.0169(3) Uani 1 1 d . .
H14 H 0.4126 0.5696 0.0820 0.020 Uiso 1 1 calc R U
C15 C 0.41077(19) 0.91954(15) -0.27434(14) 0.0200(3) Uani 1 1 d . .
H15A H 0.4772 1.0299 -0.2694 0.024 Uiso 1 1 calc R U
H15B H 0.3057 0.9064 -0.2347 0.024 Uiso 1 1 calc R U
C16 C 0.3317(2) 0.83702(17) -0.43063(15) 0.0255(3) Uani 1 1 d . .
H16A H 0.2608 0.7282 -0.4370 0.038 Uiso 1 1 calc R U
H16B H 0.4345 0.8500 -0.4712 0.038 Uiso 1 1 calc R U
H16C H 0.2489 0.8799 -0.4839 0.038 Uiso 1 1 calc R U

loop_
_atom_site_aniso_label
_atom_site_aniso_U_11
_atom_site_aniso_U_22
_atom_site_aniso_U_33
_atom_site_aniso_U_23
_atom_site_aniso_U_13
_atom_site_aniso_U_12
O1 0.0210(5) 0.0263(5) 0.0181(5) 0.0069(4) 0.0105(4) 0.0102(4)
O2 0.0181(5) 0.0192(5) 0.0138(5) 0.0046(4) 0.0056(4) 0.0082(4)
O3 0.0136(5) 0.0249(5) 0.0233(5) 0.0057(4) 0.0054(4) 0.0039(4)
O4 0.0140(4) 0.0161(4) 0.0173(5) 0.0041(4) 0.0032(4) 0.0059(4)
C1 0.0153(6) 0.0119(6) 0.0154(6) 0.0013(5) 0.0040(5) 0.0034(5)
C2 0.0143(6) 0.0120(6) 0.0138(6) 0.0007(5) 0.0038(5) 0.0026(5)
C3 0.0145(6) 0.0096(5) 0.0144(6) 0.0000(5) 0.0036(5) 0.0019(5)
C4 0.0142(6) 0.0150(6) 0.0157(6) 0.0012(5) 0.0047(5) 0.0049(5)
C5 0.0148(6) 0.0137(6) 0.0167(6) 0.0000(5) 0.0039(5) 0.0042(5)
C6 0.0162(6) 0.0148(6) 0.0114(6) -0.0001(5) 0.0057(5) 0.0044(5)
C7 0.0167(6) 0.0235(7) 0.0175(6) 0.0039(5) 0.0016(5) 0.0104(5)
C8 0.0265(7) 0.0238(7) 0.0275(8) 0.0103(6) 0.0064(6) 0.0123(6)
C9 0.0153(6) 0.0151(6) 0.0157(6) 0.0037(5) 0.0064(5) 0.0088(5)
C10 0.0167(6) 0.0154(6) 0.0177(7) 0.0029(5) 0.0059(5) 0.0054(5)
C11 0.0207(7) 0.0201(7) 0.0142(6) 0.0016(5) 0.0025(5) 0.0084(6)
C12 0.0250(7) 0.0246(7) 0.0159(7) 0.0089(5) 0.0097(6) 0.0121(6)
C13 0.0175(7) 0.0223(7) 0.0228(7) 0.0085(5) 0.0092(6) 0.0058(5)
C14 0.0143(6) 0.0191(6) 0.0163(7) 0.0034(5) 0.0042(5) 0.0059(5)
C15 0.0217(7) 0.0213(7) 0.0186(7) 0.0055(5) 0.0051(6) 0.0109(6)
C16 0.0255(7) 0.0310(8) 0.0181(7) 0.0056(6) 0.0014(6) 0.0124(6)

loop_
_atom_type_symbol
_atom_type_description
_atom_type_scat_dispersion_real
_atom_type_scat_dispersion_imag
_atom_type_scat_source
C C 0.0033 0.0016 'International Tables Vol C Tables 4.2.6.8 and 6.1.1.4'
H H 0.0000 0.0000 'International Tables Vol C Tables 4.2.6.8 and 6.1.1.4'
O O 0.0106 0.0060 'International Tables Vol C Tables 4.2.6.8 and 6.1.1.4'

loop_
_geom_angle_atom_site_label_1
_geom_angle_atom_site_label_2
_geom_angle_atom_site_label_3
_geom_angle
C5 O2 C1 122.83(10)
C6 O4 C7 116.06(10)
O1 C1 O2 116.27(11)
O1 C1 C2 127.47(12)
O2 C1 C2 116.22(11)
C3 C2 C1 120.62(11)
C3 C2 C6 123.25(11)
C1 C2 C6 116.11(11)
C2 C3 C4 119.22(11)
C2 C3 C9 123.01(11)
C4 C3 C9 117.75(11)
C5 C4 C3 120.03(12)
C5 C4 H4 120.0
C3 C4 H4 120.0
C4 C5 O2 121.01(11)
C4 C5 C15 126.77(12)
O2 C5 C15 112.18(11)
O3 C6 O4 124.06(12)
O3 C6 C2 125.13(11)
O4 C6 C2 110.81(10)
O4 C7 C8 107.06(10)
O4 C7 H7A 110.3
C8 C7 H7A 110.3
O4 C7 H7B 110.3
C8 C7 H7B 110.3
H7A C7 H7B 108.6
C7 C8 H8A 109.5
C7 C8 H8B 109.5
H8A C8 H8B 109.5
C7 C8 H8C 109.5
H8A C8 H8C 109.5
H8B C8 H8C 109.5
C14 C9 C10 119.77(12)
C14 C9 C3 119.02(11)
C10 C9 C3 121.19(11)
C11 C10 C9 120.07(12)
C11 C10 H10 120.0
C9 C10 H10 120.0
C10 C11 C12 120.15(12)
C10 C11 H11 119.9
C12 C11 H11 119.9
C13 C12 C11 119.77(12)
C13 C12 H12 120.1
C11 C12 H12 120.1
C12 C13 C14 120.46(12)
C12 C13 H13 119.8
C14 C13 H13 119.8
C13 C14 C9 119.76(12)
C13 C14 H14 120.1
C9 C14 H14 120.1
C5 C15 C16 113.85(11)
C5 C15 H15A 108.8
C16 C15 H15A 108.8
C5 C15 H15B 108.8
C16 C15 H15B 108.8
H15A C15 H15B 107.7
C15 C16 H16A 109.5
C15 C16 H16B 109.5
H16A C16 H16B 109.5
C15 C16 H16C 109.5
H16A C16 H16C 109.5
H16B C16 H16C 109.5

loop_
_geom_bond_atom_site_label_1
_geom_bond_atom_site_label_2
_geom_bond_distance
O1 C1 1.2084(16)
O2 C5 1.3627(15)
O2 C1 1.3873(15)
O3 C6 1.2042(16)
O4 C6 1.3418(15)
O4 C7 1.4508(15)
C1 C2 1.4487(17)
C2 C3 1.3715(18)
C2 C6 1.4886(17)
C3 C4 1.4286(17)
C3 C9 1.4865(17)
C4 C5 1.3426(18)
C4 H4 0.9500
C5 C15 1.4887(18)
C7 C8 1.5027(19)
C7 H7A 0.9900
C7 H7B 0.9900
C8 H8A 0.9800
C8 H8B 0.9800
C8 H8C 0.9800
C9 C14 1.3902(18)
C9 C10 1.3925(18)
C10 C11 1.3858(18)
C10 H10 0.9500
C11 C12 1.3887(19)
C11 H11 0.9500
C12 C13 1.383(2)
C12 H12 0.9500
C13 C14 1.3896(18)
C13 H13 0.9500
C14 H14 0.9500
C15 C16 1.5283(19)
C15 H15A 0.9900
C15 H15B 0.9900
C16 H16A 0.9800
C16 H16B 0.9800
C16 H16C 0.9800

loop_
_geom_torsion_atom_site_label_1
_geom_torsion_atom_site_label_2
_geom_torsion_atom_site_label_3
_geom_torsion_atom_site_label_4
_geom_torsion
C5 O2 C1 O1 178.34(10)
C5 O2 C1 C2 0.53(16)
O1 C1 C2 C3 -176.04(12)
O2 C1 C2 C3 1.49(17)
O1 C1 C2 C6 2.65(19)
O2 C1 C2 C6 -179.83(10)
C1 C2 C3 C4 -1.37(17)
C6 C2 C3 C4 -179.96(11)
C1 C2 C3 C9 -179.64(11)
C6 C2 C3 C9 1.77(18)
C2 C3 C4 C5 -0.78(18)
C9 C3 C4 C5 177.58(11)
C3 C4 C5 O2 2.82(18)
C3 C4 C5 C15 -174.60(12)
C1 O2 C5 C4 -2.73(18)
C1 O2 C5 C15 175.04(10)
C7 O4 C6 O3 11.18(17)
C7 O4 C6 C2 -168.59(10)
C3 C2 C6 O3 -136.62(14)
C1 C2 C6 O3 44.74(17)
C3 C2 C6 O4 43.15(16)
C1 C2 C6 O4 -135.49(11)
C6 O4 C7 C8 164.84(11)
C2 C3 C9 C14 -124.59(13)
C4 C3 C9 C14 57.12(16)
C2 C3 C9 C10 56.48(17)
C4 C3 C9 C10 -121.81(13)
C14 C9 C10 C11 -0.23(19)
C3 C9 C10 C11 178.70(11)
C9 C10 C11 C12 1.19(19)
C10 C11 C12 C13 -0.7(2)
C11 C12 C13 C14 -0.7(2)
C12 C13 C14 C9 1.7(2)
C10 C9 C14 C13 -1.19(19)
C3 C9 C14 C13 179.86(11)
C4 C5 C15 C16 -129.42(14)
O2 C5 C15 C16 52.98(15)
